data_2011401
loop_
_publ_author_name
'Scaccianoce, Laura'
'Feeder, Neil'
'Teat, Simon J.'
'Marseglia, Elisabeth A.'
'Grimsdale, Andrew C.'
'Holmes, Andrew B.'

_publ_section_title
;
 A synchrotron diffraction study of two polymorphic forms of
 2,5-bis[2-(4-methoxyphenyl)ethenyl]pyrazine
;
_journal_issue 10
_journal_name_full 'Acta Crystallographica Section C'
_journal_page_first 1277
_journal_page_last 1279
_journal_paper_doi 10.1107/S0108270100010337
_journal_volume 56
_journal_year 2000
_chemical_formula_moiety 'C22 H20 N2 O2'
_chemical_formula_sum 'C22 H20 N2 O2'
_chemical_formula_weight 344.40
_chemical_name_common 2,5-bis[2-(4-methoxyphenyl)ethenyl]pyrazine
_space_group_IT_number 56
_symmetry_cell_setting orthorhombic
_symmetry_space_group_name_Hall '-P 2ab 2ac'
_symmetry_space_group_name_H-M 'P c c n'
_cell_angle_alpha 90.00
_cell_angle_beta 90.00
_cell_angle_gamma 90.00
_cell_formula_units_Z 4
_cell_length_a 9.1240(10)
_cell_length_b 26.061(3)
_cell_length_c 7.3280(10)
_cell_measurement_reflns_used 5802
_cell_measurement_temperature 150(2)
_cell_measurement_theta_max 29.32
_cell_measurement_theta_min 3.14
_cell_volume 1742.5(4)
_computing_cell_refinement 'LSCELL (Clegg, 1995)'
_computing_data_collection 'SMART (Bruker, 1998)'
_computing_data_reduction 'SAINT (Bruker, 1997)'
_computing_molecular_graphics 'SCHAKAL97 (Keller, 1997)'
_computing_publication_material 'SHELXL97 and PLATON (Spek, 1990)'
_computing_structure_refinement 'SHELXL97 (Sheldrick, 1997)'
_computing_structure_solution 'SHELXS97 (Sheldrick, 1997)'
_diffrn_ambient_temperature 150(2)
_diffrn_detector_area_resol_mean 8.192
_diffrn_measured_fraction_theta_full .942
_diffrn_measured_fraction_theta_max .942
_diffrn_measurement_device_type 'Bruker SMART CCD'
_diffrn_measurement_method 'thin slice, \w-scans'
_diffrn_radiation_monochromator 'Silicon 111'
_diffrn_radiation_source 'Daresbury SRS, Station 9.8 (Greaves et al., 1997; Clegg et al., 1998)'
_diffrn_radiation_type synchrotron
_diffrn_radiation_wavelength .68910
_diffrn_reflns_av_R_equivalents .035
_diffrn_reflns_av_sigmaI/netI .033
_diffrn_reflns_limit_h_max 7
_diffrn_reflns_limit_h_min -12
_diffrn_reflns_limit_k_max 36
_diffrn_reflns_limit_k_min -36
_diffrn_reflns_limit_l_max 10
_diffrn_reflns_limit_l_min -10
_diffrn_reflns_number 9157
_diffrn_reflns_theta_full 29.44
_diffrn_reflns_theta_max 29.44
_diffrn_reflns_theta_min 2.29
_exptl_absorpt_coefficient_mu .085
_exptl_absorpt_correction_T_max .998
_exptl_absorpt_correction_T_min .985
_exptl_absorpt_correction_type multi-scan
_exptl_absorpt_process_details 'SADABS (Sheldrick, 1997)'
_exptl_crystal_colour green
_exptl_crystal_density_diffrn 1.313
_exptl_crystal_density_method 'not measured'
_exptl_crystal_description needle
_exptl_crystal_F_000 728
_exptl_crystal_size_max .18
_exptl_crystal_size_mid .04
_exptl_crystal_size_min .01
_refine_diff_density_max .34
_refine_diff_density_min -.28
_refine_ls_extinction_method none
_refine_ls_goodness_of_fit_ref 1.120
_refine_ls_hydrogen_treatment constr
_refine_ls_matrix_type full
_refine_ls_number_parameters 119
_refine_ls_number_reflns 2502
_refine_ls_number_restraints 0
_refine_ls_restrained_S_all 1.120
_refine_ls_R_factor_all .075
_refine_ls_R_factor_gt .057
_refine_ls_shift/su_max .007
_refine_ls_shift/su_mean .003
_refine_ls_structure_factor_coef Fsqd
_refine_ls_weighting_details 'calc w = 1/[\s^2^(Fo^2^)+(0.0559P)^2^+0.8532P] where P=(Fo^2^+2Fc^2^)/3'
_refine_ls_weighting_scheme calc
_refine_ls_wR_factor_ref .138
_reflns_number_gt 1979
_reflns_number_total 2502
_reflns_threshold_expression I>2\s(I)
_cod_data_source_file bm1420.cif
_cod_data_source_block a-form
_cod_depositor_comments
;
The following automatic conversions were performed:
'_symmetry_cell_setting' value 'Orthorhombic' changed to 'orthorhombic'
according to '/home/saulius/struct/CIF-dictionaries/cif_core.dic'
dictionary named 'cif_core.dic' version 2.4.1 from
2010-06-29.

'_geom_bond_publ_flag' value 'No' changed to 'no' according
to '/home/saulius/struct/CIF-dictionaries/cif_core.dic' dictionary named
'cif_core.dic' version 2.4.1 from 2010-06-29 (25 times).

Automatic conversion script
Id: cif_fix_enum 1527 2010-12-29 10:47:43Z saulius 

The following automatic conversions were performed:

'_symmetry_cell_setting' value 'Orthorhombic' changed to
'orthorhombic' according to
/home/saulius/struct/CIF-dictionaries/cif_core.dic dictionary named
'cif_core.dic' version 2.4.1 from 2010-06-29.

'_geom_bond_publ_flag'
value 'No' changed to 'no' according to
/home/saulius/struct/CIF-dictionaries/cif_core.dic dictionary named
'cif_core.dic' version 2.4.1 from 2010-06-29 (25
times).

'_geom_angle_publ_flag' value 'No' changed to 'no' according
to /home/saulius/struct/CIF-dictionaries/cif_core.dic dictionary
named 'cif_core.dic' version 2.4.1 from 2010-06-29 (38
times).

'_geom_torsion_publ_flag' value 'No' changed to 'no'
according to /home/saulius/struct/CIF-dictionaries/cif_core.dic
dictionary named 'cif_core.dic' version 2.4.1 from 2010-06-29 (20
times).

Automatic conversion script
Id: cif_fix_values 1715 2011-07-08 13:25:40Z adriana 
;
_cod_database_code 2011401
_cod_database_fobs_code 2011401

loop_
_symmetry_equiv_pos_as_xyz
'x, y, z'
'-x+1/2, -y+1/2, z'
'-x, y+1/2, -z+1/2'
'x+1/2, -y, -z+1/2'
'-x, -y, -z'
'x-1/2, y-1/2, -z'
'x, -y-1/2, z-1/2'
'-x-1/2, y, z-1/2'

loop_
_atom_site_label
_atom_site_fract_x
_atom_site_fract_y
_atom_site_fract_z
_atom_site_U_iso_or_equiv
_atom_site_adp_type
_atom_site_calc_flag
_atom_site_refinement_flags
_atom_site_occupancy
_atom_site_disorder_assembly
_atom_site_disorder_group
_atom_site_type_symbol
O1 -.03673(13) .70252(5) -.54373(16) .0320(3) Uani d . 1 . . O
N1 -.10940(12) .49301(5) .63293(17) .0214(3) Uani d . 1 . . N
C1 -.01382(16) .66890(6) -.4036(2) .0229(3) Uani d . 1 . . C
C2 .09905(16) .63315(6) -.3974(2) .0226(3) Uani d . 1 . . C
H2 .1676 .6308 -.4947 .027 Uiso calc R 1 . . H
C3 .11050(15) .60076(6) -.24668(19) .0209(3) Uani d . 1 . . C
H3 .1874 .5762 -.2431 .025 Uiso calc R 1 . . H
C4 .01271(15) .60328(5) -.10124(19) .0188(3) Uani d . 1 . . C
C5 -.09976(15) .64000(6) -.1111(2) .0234(3) Uani d . 1 . . C
H5 -.1679 .6427 -.0136 .028 Uiso calc R 1 . . H
C6 -.11312(16) .67216(6) -.2594(2) .0252(3) Uani d . 1 . . C
H6 -.1902 .6966 -.2634 .030 Uiso calc R 1 . . H
C7 .03328(15) .56864(5) .05300(19) .0200(3) Uani d . 1 . . C
H7 .1145 .5459 .0464 .024 Uiso calc R 1 . . H
C8 -.05018(15) .56547(6) .2031(2) .0206(3) Uani d . 1 . . C
H8 -.1337 .5871 .2108 .025 Uiso calc R 1 . . H
C9 -.02112(14) .53096(5) .35512(19) .0189(3) Uani d . 1 . . C
C10 -.12769(15) .52338(6) .4896(2) .0215(3) Uani d . 1 . . C
H10 -.2183 .5410 .4776 .026 Uiso calc R 1 . . H
C11 .0667(2) .70142(7) -.6900(2) .0365(4) Uani d . 1 . . C
H11A .1647 .7092 -.6428 .055 Uiso calc R 1 . . H
H11B .0394 .7270 -.7818 .055 Uiso calc R 1 . . H
H11C .0669 .6672 -.7459 .055 Uiso calc R 1 . . H

loop_
_atom_site_aniso_label
_atom_site_aniso_U_11
_atom_site_aniso_U_22
_atom_site_aniso_U_33
_atom_site_aniso_U_12
_atom_site_aniso_U_13
_atom_site_aniso_U_23
O1 .0385(6) .0306(6) .0268(6) .0055(5) .0029(5) .0091(5)
N1 .0179(5) .0250(6) .0212(6) -.0014(4) .0015(4) .0011(5)
C1 .0262(7) .0209(7) .0216(7) -.0023(5) -.0024(6) .0008(5)
C2 .0234(7) .0250(7) .0194(6) -.0007(5) .0011(5) -.0018(5)
C3 .0190(6) .0238(7) .0200(7) .0009(5) -.0006(5) -.0011(5)
C4 .0169(6) .0210(7) .0186(6) -.0022(5) -.0016(5) -.0010(5)
C5 .0201(7) .0276(7) .0226(7) .0010(5) .0033(5) -.0011(6)
C6 .0226(7) .0249(7) .0280(7) .0044(6) .0000(6) .0010(6)
C7 .0182(6) .0218(7) .0199(6) -.0012(5) -.0019(5) -.0005(5)
C8 .0174(6) .0231(7) .0214(7) -.0011(5) -.0010(5) .0005(5)
C9 .0167(6) .0217(6) .0184(6) -.0031(5) -.0013(5) -.0010(5)
C10 .0163(6) .0255(7) .0226(7) .0003(5) .0011(5) .0013(5)
C11 .0509(10) .0314(8) .0271(8) .0006(8) .0069(8) .0084(7)

loop_
_atom_type_symbol
_atom_type_description
_atom_type_scat_dispersion_real
_atom_type_scat_dispersion_imag
_atom_type_scat_source
C C .0033 .0016 'International Tables Vol C Tables 4.2.6.8 and 6.1.1.4'
H H .0000 .0000 'International Tables Vol C Tables 4.2.6.8 and 6.1.1.4'
N N .0061 .0033 'International Tables Vol C Tables 4.2.6.8 and 6.1.1.4'
O O .0106 .0060 'International Tables Vol C Tables 4.2.6.8 and 6.1.1.4'

loop_
_geom_angle_atom_site_label_1
_geom_angle_atom_site_label_2
_geom_angle_atom_site_label_3
_geom_angle_site_symmetry_1
_geom_angle_site_symmetry_3
_geom_angle
_geom_angle_publ_flag
C1 O1 C11 . . 116.75(13) no
C10 N1 C9 . 5_566 116.08(12) no
O1 C1 C2 . . 124.63(14) no
O1 C1 C6 . . 115.55(13) no
C2 C1 C6 . . 119.82(14) no
C1 C2 C3 . . 119.18(13) no
C1 C2 H2 . . 120.4 no
C3 C2 H2 . . 120.4 no
C4 C3 C2 . . 122.03(13) no
C4 C3 H3 . . 119.0 no
C2 C3 H3 . . 119.0 no
C3 C4 C5 . . 117.44(13) no
C3 C4 C7 . . 118.81(12) no
C5 C4 C7 . . 123.74(13) no
C6 C5 C4 . . 121.31(14) no
C6 C5 H5 . . 119.3 no
C4 C5 H5 . . 119.3 no
C5 C6 C1 . . 120.22(14) no
C5 C6 H6 . . 119.9 no
C1 C6 H6 . . 119.9 no
C8 C7 C4 . . 126.95(13) no
C8 C7 H7 . . 116.5 no
C4 C7 H7 . . 116.5 no
C7 C8 C9 . . 124.23(13) no
C7 C8 H8 . . 117.9 no
C9 C8 H8 . . 117.9 no
N1 C9 C10 5_566 . 120.21(13) no
N1 C9 C8 5_566 . 119.80(12) no
C10 C9 C8 . . 119.98(12) no
N1 C10 C9 . . 123.72(13) no
N1 C10 H10 . . 118.1 no
C9 C10 H10 . . 118.1 no
O1 C11 H11A . . 109.5 no
O1 C11 H11B . . 109.5 no
H11A C11 H11B . . 109.5 no
O1 C11 H11C . . 109.5 no
H11A C11 H11C . . 109.5 no
H11B C11 H11C . . 109.5 no

loop_
_geom_bond_atom_site_label_1
_geom_bond_atom_site_label_2
_geom_bond_site_symmetry_2
_geom_bond_distance
_geom_bond_publ_flag
O1 C1 . 1.3658(18) no
O1 C11 . 1.428(2) no
N1 C10 . 1.3257(19) no
N1 C9 5_566 1.3477(17) no
C1 C2 . 1.389(2) no
C1 C6 . 1.395(2) no
C2 C3 . 1.394(2) no
C2 H2 . .9500 no
C3 C4 . 1.3914(19) no
C3 H3 . .9500 no
C4 C5 . 1.4051(19) no
C4 C7 . 1.4585(19) no
C5 C6 . 1.377(2) no
C5 H5 . .9500 no
C6 H6 . .9500 no
C7 C8 . 1.3406(19) no
C7 H7 . .9500 no
C8 C9 . 1.4558(19) no
C8 H8 . .9500 no
C9 N1 5_566 1.3477(17) no
C9 C10 . 1.3985(19) no
C10 H10 . .9500 no
C11 H11A . .9800 no
C11 H11B . .9800 no
C11 H11C . .9800 no

loop_
_geom_torsion_atom_site_label_1
_geom_torsion_atom_site_label_2
_geom_torsion_atom_site_label_3
_geom_torsion_atom_site_label_4
_geom_torsion_site_symmetry_1
_geom_torsion_site_symmetry_4
_geom_torsion
_geom_torsion_publ_flag
C11 O1 C1 C2 . . -2.2(2) no
C11 O1 C1 C6 . . 177.63(14) no
O1 C1 C2 C3 . . -179.78(14) no
C6 C1 C2 C3 . . .4(2) no
C1 C2 C3 C4 . . -.4(2) no
C2 C3 C4 C5 . . .0(2) no
C2 C3 C4 C7 . . -179.02(13) no
C3 C4 C5 C6 . . .2(2) no
C7 C4 C5 C6 . . 179.27(14) no
C4 C5 C6 C1 . . -.2(2) no
O1 C1 C6 C5 . . -179.95(14) no
C2 C1 C6 C5 . . -.1(2) no
C3 C4 C7 C8 . . -179.51(14) no
C5 C4 C7 C8 . . 1.5(2) no
C4 C7 C8 C9 . . -178.12(13) no
C7 C8 C9 N1 . 5_566 12.8(2) no
C7 C8 C9 C10 . . -168.16(14) no
C9 N1 C10 C9 5_566 . .3(2) no
N1 C9 C10 N1 5_566 . -.4(2) no
C8 C9 C10 N1 . . -179.39(14) no
